data_4510490
loop_
_publ_author_name
'Ghosh, Soumavo'
'Ida, Yumi'
'Ishida, Takayuki'
'Ghosh, Ashutosh'

_publ_section_title
;
 Linker Stoichiometry-Controlled Stepwise Supramolecular Growth of a
 Flexible Cu2Tb Single Molecule Magnet from Monomer to Dimer to
 One-Dimensional Chain
;
_journal_issue 5
_journal_name_full 'Crystal Growth &amp; Design'
_journal_page_first 2588
_journal_paper_doi 10.1021/cg500290m
_journal_volume 14
_journal_year 2014
_chemical_formula_moiety 'C34 H34 Cu2 N7 O14 Tb, C H4 O, H2 O'
_chemical_formula_sum 'C35 H40 Cu2 N7 O16 Tb'
_chemical_formula_weight 1100.77
_chemical_name_systematic
;
 ?
;
_space_group_IT_number 2
_symmetry_cell_setting triclinic
_symmetry_space_group_name_Hall '-P 1'
_symmetry_space_group_name_H-M 'P -1'
_atom_sites_solution_hydrogens geom
_atom_sites_solution_primary direct
_atom_sites_solution_secondary difmap
_audit_creation_method SHELXL-97
_cell_angle_alpha 104.618(6)
_cell_angle_beta 98.828(6)
_cell_angle_gamma 99.501(6)
_cell_formula_units_Z 2
_cell_length_a 10.4730(17)
_cell_length_b 14.660(2)
_cell_length_c 15.205(3)
_cell_measurement_temperature 296(2)
_cell_measurement_theta_max 25.19
_cell_measurement_theta_min 1.41
_cell_volume 2180.9(6)
_computing_cell_refinement 'Bruker SMART APEX2'
_computing_data_collection 'Bruker SMART APEX2'
_computing_data_reduction 'Bruker SAINT'
_computing_molecular_graphics 'Ortep-3 for Windows (Farrugia, 1997)'
_computing_publication_material 'WINGX V1.80.03'
_computing_structure_refinement 'SHELXL-97 (Sheldrick, 1997)'
_computing_structure_solution 'SHELXS-97 (Sheldrick, 1990)'
_diffrn_ambient_temperature 296(2)
_diffrn_measured_fraction_theta_full 0.977
_diffrn_measured_fraction_theta_max 0.977
_diffrn_measurement_device_type 'CCD area detector'
_diffrn_measurement_method 'phi and omega scans'
_diffrn_radiation_monochromator graphite
_diffrn_radiation_source 'fine-focus sealed tube'
_diffrn_radiation_type MoK\a
_diffrn_radiation_wavelength 0.71073
_diffrn_reflns_av_R_equivalents 0.0382
_diffrn_reflns_av_sigmaI/netI 0.0362
_diffrn_reflns_limit_h_max 12
_diffrn_reflns_limit_h_min -12
_diffrn_reflns_limit_k_max 17
_diffrn_reflns_limit_k_min -17
_diffrn_reflns_limit_l_max 15
_diffrn_reflns_limit_l_min -18
_diffrn_reflns_number 27778
_diffrn_reflns_theta_full 25.19
_diffrn_reflns_theta_max 25.19
_diffrn_reflns_theta_min 1.41
_exptl_absorpt_coefficient_mu 2.645
_exptl_absorpt_correction_T_max 0.9492
_exptl_absorpt_correction_T_min 0.9019
_exptl_absorpt_correction_type empirical
_exptl_absorpt_process_details sadabs
_exptl_crystal_colour green
_exptl_crystal_density_diffrn 1.673
_exptl_crystal_density_method 'not measured'
_exptl_crystal_description prismatic
_exptl_crystal_F_000 1096
_exptl_crystal_size_max 0.04
_exptl_crystal_size_mid 0.03
_exptl_crystal_size_min 0.02
_refine_diff_density_max 2.250
_refine_diff_density_min -1.345
_refine_diff_density_rms 0.162
_refine_ls_extinction_method none
_refine_ls_goodness_of_fit_ref 1.069
_refine_ls_hydrogen_treatment mixed
_refine_ls_matrix_type full
_refine_ls_number_parameters 560
_refine_ls_number_reflns 7669
_refine_ls_number_restraints 2
_refine_ls_restrained_S_all 1.070
_refine_ls_R_factor_all 0.0582
_refine_ls_R_factor_gt 0.0495
_refine_ls_shift/su_max 0.001
_refine_ls_shift/su_mean 0.000
_refine_ls_structure_factor_coef Fsqd
_refine_ls_weighting_details 'calc w=1/[\s^2^(Fo^2^)+(0.0923P)^2^+7.7312P] where P=(Fo^2^+2Fc^2^)/3'
_refine_ls_weighting_scheme calc
_refine_ls_wR_factor_gt 0.1390
_refine_ls_wR_factor_ref 0.1507
_reflns_number_gt 6701
_reflns_number_total 7669
_reflns_threshold_expression >2sigma(I)
_cod_data_source_file cg500290m_si_002.cif
_cod_data_source_block 1
_cod_depositor_comments
;
The following automatic conversions were performed:

'_symmetry_cell_setting' value 'Triclinic' changed to 'triclinic'
according to
/usr/data/users/saulius/crontab/automatic-downloads/rss-feeds/ACS/lib/dictionaries/cif_core.dic
dictionary named 'cif_core.dic' version 2.4.2 from 2011-04-26.

Automatic conversion script
Id: cif_fix_values 2281 2013-09-26 08:29:07Z andrius 

 Adding full bibliography for 4510490--4510492.cif.
;
_cod_original_sg_symbol_H-M 'P - 1'
_cod_database_code 4510490

loop_
_symmetry_equiv_pos_as_xyz
'x, y, z'
'-x, -y, -z'

loop_
_atom_site_label
_atom_site_type_symbol
_atom_site_fract_x
_atom_site_fract_y
_atom_site_fract_z
_atom_site_U_iso_or_equiv
_atom_site_adp_type
_atom_site_occupancy
_atom_site_symmetry_multiplicity
_atom_site_calc_flag
_atom_site_refinement_flags
O2 O 0.0039(4) 0.1482(3) 0.2827(3) 0.0349(9) Uani 1 1 d .
O1 O -0.1164(4) 0.2149(3) 0.1551(3) 0.0363(10) Uani 1 1 d .
N2 N -0.2267(5) 0.1110(4) 0.3520(4) 0.0421(13) Uani 1 1 d .
N1 N -0.3585(5) 0.1830(4) 0.2088(4) 0.0451(14) Uani 1 1 d .
C1 C -0.1875(6) 0.1820(4) 0.0670(4) 0.0343(13) Uani 1 1 d .
C17 C 0.0372(6) 0.0763(4) 0.3141(4) 0.0340(13) Uani 1 1 d .
C15 C 0.1948(7) -0.0230(5) 0.3372(5) 0.0495(17) Uani 1 1 d .
H15 H 0.2763 -0.0386 0.3315 0.059 Uiso 1 1 calc R
C2 C -0.1268(7) 0.1644(5) -0.0085(5) 0.0436(15) Uani 1 1 d .
H2 H -0.0350 0.1763 0.0013 0.052 Uiso 1 1 calc R
C12 C -0.0466(7) 0.0243(5) 0.3563(5) 0.0415(15) Uani 1 1 d .
C16 C 0.1605(7) 0.0514(5) 0.3059(5) 0.0430(15) Uani 1 1 d .
H16 H 0.2187 0.0856 0.2791 0.052 Uiso 1 1 calc R
C6 C -0.3279(6) 0.1628(5) 0.0500(5) 0.0460(16) Uani 1 1 d .
O8 O 0.2885(5) 0.2617(3) 0.3453(3) 0.0458(11) Uani 1 1 d .
O14 O 0.1325(5) 0.1291(3) 0.1316(3) 0.0424(10) Uani 1 1 d D
H1W H 0.0885 0.0839 0.1437 0.064 Uiso 1 1 calc R
O11 O 0.3167(5) 0.3091(4) 0.1750(4) 0.0530(13) Uani 1 1 d .
O5 O -0.2538(5) -0.0023(4) 0.1417(4) 0.0547(13) Uani 1 1 d .
O13 O 0.1472(5) 0.3055(4) 0.0747(4) 0.0522(12) Uani 1 1 d .
O7 O -0.0825(5) -0.0244(4) 0.0808(4) 0.0604(15) Uani 1 1 d .
N6 N -0.2043(5) -0.0404(4) 0.0763(4) 0.0411(13) Uani 1 1 d .
O6 O -0.2772(5) -0.0982(4) 0.0039(4) 0.0631(15) Uani 1 1 d .
O10 O 0.2688(5) 0.4070(4) 0.3548(4) 0.0555(13) Uani 1 1 d .
N7 N 0.3359(6) 0.3520(4) 0.3821(4) 0.0470(14) Uani 1 1 d .
N8 N 0.2707(6) 0.3180(5) 0.0956(4) 0.0517(16) Uani 1 1 d .
C9 C -0.4621(7) 0.1211(6) 0.3236(6) 0.057(2) Uani 1 1 d .
H9A H -0.4801 0.0576 0.2795 0.068 Uiso 1 1 calc R
H9B H -0.5362 0.1251 0.3545 0.068 Uiso 1 1 calc R
C7 C -0.4011(7) 0.1747(6) 0.1230(6) 0.0513(18) Uani 1 1 d .
H7 H -0.4895 0.1767 0.1061 0.062 Uiso 1 1 calc R
C11 C -0.1673(7) 0.0500(6) 0.3793(5) 0.0476(17) Uani 1 1 d .
H11 H -0.2062 0.0191 0.4180 0.057 Uiso 1 1 calc R
C10 C -0.3384(8) 0.1323(6) 0.3952(6) 0.057(2) Uani 1 1 d .
H10A H -0.3148 0.1979 0.4358 0.069 Uiso 1 1 calc R
H10B H -0.3564 0.0892 0.4329 0.069 Uiso 1 1 calc R
C13 C -0.0087(8) -0.0510(6) 0.3874(6) 0.0546(19) Uani 1 1 d .
H13 H -0.0651 -0.0849 0.4154 0.066 Uiso 1 1 calc R
C3 C -0.2006(8) 0.1291(6) -0.0983(6) 0.0534(18) Uani 1 1 d .
H3 H -0.1580 0.1163 -0.1480 0.064 Uiso 1 1 calc R
C8 C -0.4526(8) 0.1950(7) 0.2716(7) 0.062(2) Uani 1 1 d .
H8A H -0.5394 0.1907 0.2356 0.075 Uiso 1 1 calc R
H8B H -0.4251 0.2588 0.3157 0.075 Uiso 1 1 calc R
C25 C -0.3287(13) 0.5039(11) 0.3197(10) 0.106(4) Uani 1 1 d .
H25A H -0.3901 0.5070 0.3615 0.127 Uiso 1 1 calc R
H25B H -0.2850 0.5695 0.3256 0.127 Uiso 1 1 calc R
O9 O 0.4389(6) 0.3812(5) 0.4385(5) 0.087(2) Uani 1 1 d .
O12 O 0.3422(7) 0.3401(6) 0.0455(4) 0.084(2) Uani 1 1 d .
C14 C 0.1093(9) -0.0759(6) 0.3776(6) 0.059(2) Uani 1 1 d .
H14 H 0.1325 -0.1271 0.3974 0.071 Uiso 1 1 calc R
C5 C -0.3990(8) 0.1292(7) -0.0421(6) 0.065(2) Uani 1 1 d .
H5 H -0.4909 0.1177 -0.0538 0.078 Uiso 1 1 calc R
C4 C -0.3359(8) 0.1130(7) -0.1145(6) 0.064(2) Uani 1 1 d .
H4 H -0.3846 0.0910 -0.1751 0.077 Uiso 1 1 calc R
C50 C 0.837(2) 0.7761(11) 0.1770(10) 0.210(15) Uani 1 1 d D
H50A H 0.8534 0.8453 0.1967 0.315 Uiso 1 1 calc R
H50B H 0.8135 0.7535 0.1105 0.315 Uiso 1 1 calc R
H50C H 0.9145 0.7549 0.1986 0.315 Uiso 1 1 calc R
O50 O 0.717(2) 0.7334(19) 0.2194(17) 0.293(14) Uani 1 1 d D
H50 H 0.7460 0.7120 0.2615 0.439 Uiso 1 1 calc R
O60A O 0.477(4) 0.199(4) 0.5909(18) 0.30(3) Uani 0.51 1 d P
O60B O 0.488(3) 0.108(2) 0.605(2) 0.157(11) Uiso 0.49 1 d P
H2W H 0.172(9) 0.122(7) 0.088(5) 0.07(3) Uiso 1 1 d D
Tb1 Tb 0.10753(2) 0.275318(19) 0.22751(2) 0.03199(13) Uani 1 1 d .
Cu1 Cu -0.18111(7) 0.15835(5) 0.24852(5) 0.0348(2) Uani 1 1 d .
Cu2 Cu -0.10651(8) 0.42142(6) 0.26694(6) 0.0430(2) Uani 1 1 d .
O4 O 0.0537(4) 0.4244(3) 0.2196(3) 0.0424(11) Uani 1 1 d .
O3 O -0.0288(5) 0.3450(3) 0.3380(3) 0.0418(10) Uani 1 1 d .
N4 N -0.1902(6) 0.4686(5) 0.1684(5) 0.0525(15) Uani 1 1 d .
C18 C -0.0343(7) 0.3494(4) 0.4260(5) 0.0416(15) Uani 1 1 d .
C23 C -0.1249(7) 0.3945(5) 0.4720(5) 0.0457(16) Uani 1 1 d .
C34 C 0.1007(7) 0.4930(5) 0.1822(5) 0.0407(15) Uani 1 1 d .
C19 C 0.0469(7) 0.3051(5) 0.4759(5) 0.0453(16) Uani 1 1 d .
H19 H 0.1071 0.2743 0.4476 0.054 Uiso 1 1 calc R
C33 C 0.2369(8) 0.5225(5) 0.1921(6) 0.0548(19) Uani 1 1 d .
H33 H 0.2934 0.4959 0.2268 0.066 Uiso 1 1 calc R
C27 C -0.3360(8) 0.4547(8) 0.1453(7) 0.071(3) Uani 1 1 d .
H27A H -0.3724 0.3919 0.1009 0.085 Uiso 1 1 calc R
H27B H -0.3585 0.5031 0.1159 0.085 Uiso 1 1 calc R
C24 C -0.2193(8) 0.4403(6) 0.4284(6) 0.0532(19) Uani 1 1 d .
H24 H -0.2787 0.4638 0.4631 0.064 Uiso 1 1 calc R
C20 C 0.0402(9) 0.3058(6) 0.5654(5) 0.0565(19) Uani 1 1 d .
H20 H 0.0952 0.2748 0.5959 0.068 Uiso 1 1 calc R
C30 C 0.0717(10) 0.6061(7) 0.0929(6) 0.066(2) Uani 1 1 d .
H30 H 0.0159 0.6347 0.0601 0.079 Uiso 1 1 calc R
C26 C -0.3994(11) 0.4615(13) 0.2289(10) 0.125(6) Uani 1 1 d .
H26A H -0.4703 0.4955 0.2203 0.150 Uiso 1 1 calc R
H26B H -0.4410 0.3962 0.2255 0.150 Uiso 1 1 calc R
C32 C 0.2900(10) 0.5900(6) 0.1517(7) 0.068(2) Uani 1 1 d .
H32 H 0.3812 0.6078 0.1587 0.082 Uiso 1 1 calc R
C28 C -0.1237(9) 0.5158(6) 0.1234(6) 0.057(2) Uani 1 1 d .
H28 H -0.1719 0.5383 0.0798 0.068 Uiso 1 1 calc R
C29 C 0.0178(8) 0.5373(5) 0.1342(5) 0.0478(17) Uani 1 1 d .
N3 N -0.2288(7) 0.4514(5) 0.3482(6) 0.0647(19) Uani 1 1 d .
C22 C -0.1265(9) 0.3961(6) 0.5635(6) 0.058(2) Uani 1 1 d .
H22 H -0.1837 0.4285 0.5938 0.069 Uiso 1 1 calc R
C31 C 0.2075(10) 0.6317(7) 0.1007(8) 0.073(3) Uani 1 1 d .
H31 H 0.2428 0.6763 0.0721 0.088 Uiso 1 1 calc R
C21 C -0.0453(9) 0.3510(7) 0.6113(6) 0.065(2) Uani 1 1 d .
H21 H -0.0488 0.3513 0.6721 0.078 Uiso 1 1 calc R

loop_
_atom_site_aniso_label
_atom_site_aniso_U_11
_atom_site_aniso_U_22
_atom_site_aniso_U_33
_atom_site_aniso_U_23
_atom_site_aniso_U_13
_atom_site_aniso_U_12
O2 0.026(2) 0.031(2) 0.044(2) 0.0074(18) 0.0023(17) 0.0038(17)
O1 0.021(2) 0.042(2) 0.040(2) 0.0073(19) 0.0006(17) 0.0005(17)
N2 0.036(3) 0.046(3) 0.040(3) 0.005(3) 0.010(2) 0.005(2)
N1 0.024(3) 0.051(3) 0.055(4) 0.004(3) 0.009(2) 0.009(2)
C1 0.026(3) 0.031(3) 0.040(3) 0.005(3) -0.002(3) 0.004(2)
C17 0.031(3) 0.032(3) 0.031(3) 0.002(2) -0.001(2) 0.005(2)
C15 0.040(4) 0.050(4) 0.053(4) 0.007(3) -0.001(3) 0.015(3)
C2 0.033(3) 0.045(4) 0.045(4) 0.009(3) -0.003(3) 0.004(3)
C12 0.035(3) 0.043(4) 0.043(4) 0.010(3) 0.002(3) 0.006(3)
C16 0.038(4) 0.038(3) 0.052(4) 0.011(3) 0.005(3) 0.010(3)
C6 0.025(3) 0.053(4) 0.051(4) 0.007(3) -0.003(3) 0.003(3)
O8 0.034(2) 0.044(3) 0.052(3) 0.010(2) -0.007(2) 0.004(2)
O14 0.038(3) 0.042(3) 0.044(3) 0.004(2) 0.010(2) 0.009(2)
O11 0.031(2) 0.072(4) 0.049(3) 0.012(3) 0.008(2) 0.000(2)
O5 0.050(3) 0.052(3) 0.052(3) -0.004(2) 0.018(2) 0.003(2)
O13 0.042(3) 0.053(3) 0.053(3) 0.012(2) 0.002(2) 0.001(2)
O7 0.037(3) 0.052(3) 0.078(4) 0.000(3) 0.012(3) 0.000(2)
N6 0.035(3) 0.035(3) 0.048(3) 0.005(3) 0.007(3) 0.004(2)
O6 0.041(3) 0.067(4) 0.055(3) -0.014(3) 0.003(2) -0.006(3)
O10 0.051(3) 0.041(3) 0.062(3) 0.000(2) -0.005(2) 0.015(2)
N7 0.035(3) 0.048(3) 0.046(3) 0.002(3) -0.004(3) 0.003(3)
N8 0.042(4) 0.054(4) 0.047(4) 0.003(3) 0.012(3) -0.008(3)
C9 0.036(4) 0.061(5) 0.070(5) 0.009(4) 0.021(4) 0.006(3)
C7 0.021(3) 0.070(5) 0.060(5) 0.014(4) 0.006(3) 0.012(3)
C11 0.044(4) 0.053(4) 0.040(4) 0.011(3) 0.010(3) -0.001(3)
C10 0.050(4) 0.067(5) 0.054(5) 0.013(4) 0.023(4) 0.006(4)
C13 0.058(5) 0.056(5) 0.055(5) 0.025(4) 0.014(4) 0.009(4)
C3 0.049(4) 0.054(4) 0.049(4) 0.007(3) 0.003(3) 0.005(3)
C8 0.036(4) 0.076(6) 0.078(6) 0.014(5) 0.023(4) 0.023(4)
C25 0.100(9) 0.133(11) 0.119(10) 0.046(9) 0.039(8) 0.090(9)
O9 0.053(4) 0.083(5) 0.089(5) 0.005(4) -0.040(3) -0.004(3)
O12 0.072(4) 0.105(5) 0.060(4) 0.014(4) 0.028(3) -0.018(4)
C14 0.067(5) 0.052(4) 0.057(5) 0.018(4) 0.001(4) 0.020(4)
C5 0.030(4) 0.086(6) 0.062(5) 0.015(4) -0.013(3) -0.003(4)
C4 0.047(4) 0.080(6) 0.043(4) 0.004(4) -0.009(3) -0.009(4)
C50 0.35(3) 0.110(12) 0.108(12) -0.043(9) -0.117(17) 0.140(18)
O50 0.207(19) 0.27(3) 0.30(3) -0.10(2) 0.074(18) 0.020(17)
O60A 0.29(4) 0.52(8) 0.106(19) 0.03(3) 0.15(3) 0.10(5)
Tb1 0.02118(18) 0.03150(19) 0.0376(2) 0.00382(13) 0.00128(12) 0.00372(12)
Cu1 0.0226(4) 0.0367(4) 0.0414(4) 0.0066(3) 0.0049(3) 0.0046(3)
Cu2 0.0303(4) 0.0440(5) 0.0554(5) 0.0132(4) 0.0082(4) 0.0120(3)
O4 0.031(2) 0.041(2) 0.057(3) 0.015(2) 0.006(2) 0.0107(19)
O3 0.040(2) 0.043(3) 0.043(3) 0.010(2) 0.008(2) 0.014(2)
N4 0.038(3) 0.057(4) 0.059(4) 0.011(3) -0.001(3) 0.018(3)
C18 0.040(4) 0.026(3) 0.048(4) 0.003(3) 0.005(3) -0.004(3)
C23 0.038(4) 0.031(3) 0.059(4) -0.001(3) 0.013(3) 0.000(3)
C34 0.043(4) 0.036(3) 0.045(4) 0.010(3) 0.014(3) 0.010(3)
C19 0.043(4) 0.043(4) 0.044(4) 0.004(3) 0.005(3) 0.009(3)
C33 0.042(4) 0.042(4) 0.083(6) 0.025(4) 0.009(4) 0.007(3)
C27 0.038(4) 0.081(6) 0.080(6) 0.009(5) -0.012(4) 0.016(4)
C24 0.049(4) 0.048(4) 0.065(5) 0.010(4) 0.026(4) 0.013(3)
C20 0.063(5) 0.053(4) 0.045(4) 0.004(3) 0.003(4) 0.010(4)
C30 0.081(6) 0.060(5) 0.062(5) 0.021(4) 0.013(5) 0.025(5)
C26 0.037(5) 0.186(16) 0.127(11) 0.007(10) -0.007(6) 0.039(7)
C32 0.062(5) 0.051(5) 0.095(7) 0.028(5) 0.023(5) 0.004(4)
C28 0.065(5) 0.053(4) 0.048(4) 0.009(4) -0.005(4) 0.024(4)
C29 0.055(4) 0.042(4) 0.046(4) 0.010(3) 0.003(3) 0.016(3)
N3 0.053(4) 0.067(4) 0.085(5) 0.025(4) 0.021(4) 0.030(3)
C22 0.060(5) 0.050(4) 0.057(5) 0.000(4) 0.024(4) 0.008(4)
C31 0.076(6) 0.063(5) 0.093(7) 0.038(5) 0.026(5) 0.015(5)
C21 0.072(6) 0.069(5) 0.047(4) 0.003(4) 0.022(4) 0.003(4)

loop_
_atom_type_symbol
_atom_type_description
_atom_type_scat_dispersion_real
_atom_type_scat_dispersion_imag
_atom_type_scat_source
C C 0.0033 0.0016 'International Tables Vol C Tables 4.2.6.8 and 6.1.1.4'
H H 0.0000 0.0000 'International Tables Vol C Tables 4.2.6.8 and 6.1.1.4'
N N 0.0061 0.0033 'International Tables Vol C Tables 4.2.6.8 and 6.1.1.4'
O O 0.0106 0.0060 'International Tables Vol C Tables 4.2.6.8 and 6.1.1.4'
Cu Cu 0.3201 1.2651 'International Tables Vol C Tables 4.2.6.8 and 6.1.1.4'
Tb Tb -0.1723 4.1537 'International Tables Vol C Tables 4.2.6.8 and 6.1.1.4'

loop_
_geom_angle_atom_site_label_1
_geom_angle_atom_site_label_2
_geom_angle_atom_site_label_3
_geom_angle
C17 O2 Cu1 122.5(4)
C17 O2 Tb1 138.2(4)
Cu1 O2 Tb1 98.61(17)
C1 O1 Cu1 117.7(4)
C1 O1 Tb1 136.7(4)
Cu1 O1 Tb1 100.24(17)
C11 N2 C10 115.5(6)
C11 N2 Cu1 120.7(5)
C10 N2 Cu1 123.4(5)
C7 N1 C8 117.7(6)
C7 N1 Cu1 119.5(5)
C8 N1 Cu1 122.0(5)
O1 C1 C2 121.5(5)
O1 C1 C6 120.2(6)
C2 C1 C6 118.2(6)
O2 C17 C12 121.9(6)
O2 C17 C16 120.0(6)
C12 C17 C16 118.1(6)
C16 C15 C14 121.2(7)
C3 C2 C1 121.1(7)
C13 C12 C17 120.1(6)
C13 C12 C11 116.0(7)
C17 C12 C11 123.6(6)
C15 C16 C17 120.3(7)
C5 C6 C1 119.0(7)
C5 C6 C7 118.1(6)
C1 C6 C7 122.9(6)
N7 O8 Tb1 97.5(4)
N8 O11 Tb1 99.0(4)
N6 O5 Cu1 128.2(4)
N8 O13 Tb1 95.2(4)
O5 N6 O7 121.9(6)
O5 N6 O6 119.9(6)
O7 N6 O6 118.2(6)
N7 O10 Tb1 95.6(4)
O9 N7 O10 123.2(7)
O9 N7 O8 121.4(7)
O10 N7 O8 115.4(5)
O9 N7 Tb1 172.5(6)
O10 N7 Tb1 59.1(3)
O8 N7 Tb1 56.8(3)
O12 N8 O13 122.7(7)
O12 N8 O11 121.9(7)
O13 N8 O11 115.4(6)
O12 N8 Tb1 176.1(5)
O13 N8 Tb1 59.7(3)
O11 N8 Tb1 55.7(3)
C8 C9 C10 113.8(7)
N1 C7 C6 127.4(6)
N2 C11 C12 126.9(7)
N2 C10 C9 112.0(6)
C14 C13 C12 121.4(7)
C4 C3 C2 120.5(8)
N1 C8 C9 112.6(7)
C26 C25 N3 113.3(11)
C13 C14 C15 118.8(7)
C4 C5 C6 121.1(7)
C5 C4 C3 120.1(7)
O14 Tb1 O1 82.74(16)
O14 Tb1 O4 141.07(17)
O1 Tb1 O4 82.52(15)
O14 Tb1 O2 72.70(16)
O1 Tb1 O2 67.29(15)
O4 Tb1 O2 132.03(14)
O14 Tb1 O11 72.87(18)
O1 Tb1 O11 135.70(16)
O4 Tb1 O11 93.69(17)
O2 Tb1 O11 134.00(17)
O14 Tb1 O8 87.63(17)
O1 Tb1 O8 144.57(16)
O4 Tb1 O8 123.40(16)
O2 Tb1 O8 77.29(15)
O11 Tb1 O8 71.72(18)
O14 Tb1 O3 142.58(16)
O1 Tb1 O3 72.16(15)
O4 Tb1 O3 63.26(16)
O2 Tb1 O3 72.18(15)
O11 Tb1 O3 143.67(17)
O8 Tb1 O3 96.89(16)
O14 Tb1 O10 131.81(17)
O1 Tb1 O10 145.00(16)
O4 Tb1 O10 72.53(16)
O2 Tb1 O10 112.70(17)
O11 Tb1 O10 71.43(18)
O8 Tb1 O10 50.89(16)
O3 Tb1 O10 74.79(17)
O14 Tb1 O13 72.86(17)
O1 Tb1 O13 87.47(15)
O4 Tb1 O13 70.67(17)
O2 Tb1 O13 139.31(15)
O11 Tb1 O13 50.47(17)
O8 Tb1 O13 121.99(17)
O3 Tb1 O13 131.29(16)
O10 Tb1 O13 106.24(18)
O14 Tb1 N7 109.45(17)
O1 Tb1 N7 156.76(16)
O4 Tb1 N7 97.84(17)
O2 Tb1 N7 96.78(16)
O11 Tb1 N7 67.54(17)
O8 Tb1 N7 25.68(17)
O3 Tb1 N7 87.16(16)
O10 Tb1 N7 25.35(17)
O13 Tb1 N7 114.71(17)
O14 Tb1 N8 71.30(17)
O1 Tb1 N8 111.76(16)
O4 Tb1 N8 81.19(18)
O2 Tb1 N8 143.75(16)
O11 Tb1 N8 25.36(18)
O8 Tb1 N8 97.00(18)
O3 Tb1 N8 143.76(17)
O10 Tb1 N8 88.63(18)
O13 Tb1 N8 25.11(17)
N7 Tb1 N8 91.15(18)
O14 Tb1 Cu1 87.97(12)
O1 Tb1 Cu1 35.64(11)
O4 Tb1 Cu1 100.28(11)
O2 Tb1 Cu1 35.84(10)
O11 Tb1 Cu1 160.73(13)
O8 Tb1 Cu1 110.32(12)
O3 Tb1 Cu1 55.56(11)
O10 Tb1 Cu1 125.44(14)
O13 Tb1 Cu1 122.48(11)
N7 Tb1 Cu1 122.81(13)
N8 Tb1 Cu1 145.02(12)
N2 Cu1 O1 173.3(2)
N2 Cu1 O2 91.1(2)
O1 Cu1 O2 83.93(18)
N2 Cu1 N1 95.1(2)
O1 Cu1 N1 89.6(2)
O2 Cu1 N1 172.7(2)
N2 Cu1 O5 91.4(2)
O1 Cu1 O5 93.55(18)
O2 Cu1 O5 95.34(18)
N1 Cu1 O5 88.5(2)
N2 Cu1 Tb1 129.42(17)
O1 Cu1 Tb1 44.11(12)
O2 Cu1 Tb1 45.55(12)
N1 Cu1 Tb1 127.12(18)
O5 Cu1 Tb1 113.45(12)
O4 Cu2 O3 83.19(19)
O4 Cu2 N3 161.0(3)
O3 Cu2 N3 93.2(3)
O4 Cu2 N4 91.8(2)
O3 Cu2 N4 165.1(2)
N3 Cu2 N4 96.0(3)
O4 Cu2 Tb1 43.47(14)
O3 Cu2 Tb1 47.41(13)
N3 Cu2 Tb1 139.7(2)
N4 Cu2 Tb1 121.0(2)
C34 O4 Cu2 122.6(4)
C34 O4 Tb1 134.1(4)
Cu2 O4 Tb1 102.64(19)
C18 O3 Cu2 125.9(4)
C18 O3 Tb1 135.0(4)
Cu2 O3 Tb1 97.96(18)
C28 N4 C27 116.9(7)
C28 N4 Cu2 122.9(5)
C27 N4 Cu2 120.2(6)
O3 C18 C19 120.5(6)
O3 C18 C23 122.6(7)
C19 C18 C23 116.9(7)
C22 C23 C18 119.9(7)
C22 C23 C24 116.7(7)
C18 C23 C24 123.4(7)
O4 C34 C29 122.1(6)
O4 C34 C33 119.5(6)
C29 C34 C33 118.3(7)
C20 C19 C18 121.7(7)
C32 C33 C34 121.7(8)
N4 C27 C26 113.3(8)
N3 C24 C23 126.6(7)
C21 C20 C19 121.9(8)
C31 C30 C29 120.6(8)
C25 C26 C27 122.9(11)
C33 C32 C31 120.1(9)
N4 C28 C29 126.3(7)
C34 C29 C30 120.0(8)
C34 C29 C28 123.2(7)
C30 C29 C28 116.9(7)
C24 N3 C25 117.2(8)
C24 N3 Cu2 125.0(6)
C25 N3 Cu2 117.2(7)
C23 C22 C21 122.0(7)
C30 C31 C32 119.2(8)
C20 C21 C22 117.6(8)

loop_
_geom_bond_atom_site_label_1
_geom_bond_atom_site_label_2
_geom_bond_distance
O2 C17 1.336(8)
O2 Cu1 1.968(4)
O2 Tb1 2.399(4)
O1 C1 1.352(7)
O1 Cu1 1.968(4)
O1 Tb1 2.351(4)
N2 C11 1.285(10)
N2 C10 1.467(9)
N2 Cu1 1.963(6)
N1 C7 1.281(10)
N1 C8 1.476(9)
N1 Cu1 1.983(6)
C1 C2 1.385(10)
C1 C6 1.420(9)
C17 C12 1.400(9)
C17 C16 1.414(9)
C15 C16 1.373(10)
C15 C14 1.401(12)
C2 C3 1.385(10)
C12 C13 1.397(11)
C12 C11 1.446(10)
C6 C5 1.403(11)
C6 C7 1.434(11)
O8 N7 1.279(8)
O8 Tb1 2.471(5)
O14 Tb1 2.349(5)
O11 N8 1.277(8)
O11 Tb1 2.462(5)
O5 N6 1.243(7)
O5 Cu1 2.421(5)
O13 N8 1.255(8)
O13 Tb1 2.554(5)
O7 N6 1.246(7)
N6 O6 1.253(7)
O10 N7 1.259(8)
O10 Tb1 2.522(5)
N7 O9 1.208(8)
N7 Tb1 2.927(6)
N8 O12 1.210(8)
N8 Tb1 2.945(6)
C9 C8 1.492(13)
C9 C10 1.516(12)
C13 C14 1.363(12)
C3 C4 1.369(11)
C25 C26 1.395(18)
C25 N3 1.473(12)
C5 C4 1.361(13)
C50 O50 1.604(18)
O60A O60B 1.43(6)
Tb1 O4 2.372(5)
Tb1 O3 2.501(4)
Tb1 Cu1 3.3230(9)
Cu2 O4 1.923(5)
Cu2 O3 1.931(5)
Cu2 N3 1.938(7)
Cu2 N4 1.952(7)
O4 C34 1.337(8)
O3 C18 1.334(8)
N4 C28 1.288(11)
N4 C27 1.482(10)
C18 C19 1.398(10)
C18 C23 1.414(10)
C23 C22 1.388(11)
C23 C24 1.453(11)
C34 C29 1.393(10)
C34 C33 1.394(10)
C19 C20 1.372(11)
C33 C32 1.376(11)
C27 C26 1.510(17)
C24 N3 1.261(11)
C20 C21 1.371(12)
C30 C31 1.389(14)
C30 C29 1.402(12)
C32 C31 1.389(14)
C28 C29 1.439(12)
C22 C21 1.389(13)
